data_2022095
loop_
_publ_author_name
'Nwachukwu, Chideraa I.'
'Patton, Leanna J.'
'Bowling, Nathan P.'
'Bosch, Eric'

_publ_section_title
;
 Ditopic halogen bonding with bipyrimidines and activated pyrimidines
;
_journal_coeditor_code FN3332
_journal_issue 5
_journal_name_full 'Acta Crystallographica Section C'
_journal_page_first
;
;
_journal_paper_doi 10.1107/S2053229620005082
_journal_volume 76
_journal_year 2020
_chemical_formula_iupac 'C14 H13 N3, C6 F4 I2'
_chemical_formula_moiety 'C14 H13 N3, C6 F4 I2'
_chemical_formula_sum 'C20 H13 F4 I2 N3'
_chemical_formula_weight 625.13
_chemical_name_systematic '5-{[4-(Dimethylamino)phenyl]ethynyl}pyrimidine--1,2,3,4-tetrafluoro-5,6-diiodobenzene  (1/1)'
_space_group_crystal_system triclinic
_space_group_IT_number 2
_space_group_name_Hall '-P 1'
_space_group_name_H-M_alt 'P -1'
_atom_sites_solution_hydrogens geom
_audit_creation_method SHELXL2018
_cell_angle_alpha 62.0750(10)
_cell_angle_beta 82.3100(10)
_cell_angle_gamma 68.2340(10)
_cell_formula_units_Z 2
_cell_length_a 9.3688(6)
_cell_length_b 11.4346(7)
_cell_length_c 12.0797(7)
_cell_measurement_reflns_used 9177
_cell_measurement_temperature 100(2)
_cell_measurement_theta_max 27.10
_cell_measurement_theta_min 2.34
_cell_volume 1060.63(11)
_computing_cell_refinement
;
SMART (Bruker, 2016)
;
_computing_data_collection
;
SMART (Bruker, 2016)
;
_computing_data_reduction
;
SAINT (Bruker, 2016)
;
_computing_molecular_graphics
;
X-SEED (Barbour, 2001)
;
_computing_publication_material
;
X-SEED (Barbour, 2001)
;
_computing_structure_refinement
;
SHELXL2018 (Sheldrick, 2015)
;
_computing_structure_solution
;
SHELXT2018 (Sheldrick, 2015)
;
_diffrn_ambient_temperature 100(2)
_diffrn_detector_area_resol_mean 8.3660
_diffrn_measured_fraction_theta_full 1.000
_diffrn_measured_fraction_theta_max 0.996
_diffrn_measurement_device_type 'Bruker APEXII CCD'
_diffrn_measurement_method 'phi and omega scans'
_diffrn_radiation_monochromator graphite
_diffrn_radiation_source 'fine-focus sealed tube'
_diffrn_radiation_type MoK\a
_diffrn_radiation_wavelength 0.71073
_diffrn_reflns_av_R_equivalents 0.0144
_diffrn_reflns_av_unetI/netI 0.0152
_diffrn_reflns_limit_h_max 11
_diffrn_reflns_limit_h_min -11
_diffrn_reflns_limit_k_max 14
_diffrn_reflns_limit_k_min -14
_diffrn_reflns_limit_l_max 15
_diffrn_reflns_limit_l_min -15
_diffrn_reflns_number 13784
_diffrn_reflns_theta_full 25.242
_diffrn_reflns_theta_max 27.123
_diffrn_reflns_theta_min 1.910
_exptl_absorpt_coefficient_mu 3.010
_exptl_absorpt_correction_T_max 0.740
_exptl_absorpt_correction_T_min 0.527
_exptl_absorpt_correction_type multi-scan
_exptl_absorpt_process_details
;
(SADABS; Bruker, 2016)
;
_exptl_crystal_colour colourless
_exptl_crystal_density_diffrn 1.957
_exptl_crystal_description cut
_exptl_crystal_F_000 592
_exptl_crystal_size_max 0.38
_exptl_crystal_size_mid 0.18
_exptl_crystal_size_min 0.10
_refine_diff_density_max 1.435
_refine_diff_density_min -0.609
_refine_ls_extinction_method none
_refine_ls_goodness_of_fit_ref 1.102
_refine_ls_hydrogen_treatment constr
_refine_ls_matrix_type full
_refine_ls_number_parameters 264
_refine_ls_number_reflns 4679
_refine_ls_number_restraints 0
_refine_ls_restrained_S_all 1.102
_refine_ls_R_factor_all 0.0217
_refine_ls_R_factor_gt 0.0197
_refine_ls_shift/su_max 0.003
_refine_ls_shift/su_mean 0.000
_refine_ls_structure_factor_coef Fsqd
_refine_ls_weighting_details 'w=1/[\s^2^(Fo^2^)+(0.0193P)^2^+1.2644P] where P=(Fo^2^+2Fc^2^)/3'
_refine_ls_weighting_scheme calc
_refine_ls_wR_factor_gt 0.0452
_refine_ls_wR_factor_ref 0.0462
_reflns_number_gt 4312
_reflns_number_total 4679
_reflns_threshold_expression 'I > 2\s(I)'
_cod_data_source_file fn3332sup1.cif
_cod_data_source_block 5_eb948_a
_cod_database_code 2022095
_shelx_space_group_comment
;
The symmetry employed for this shelxl refinement is uniquely defined
by the following loop, which should always be used as a source of
symmetry information in preference to the above space-group names.
They are only intended as comments.
;

loop_
_space_group_symop_operation_xyz
'x, y, z'
'-x, -y, -z'

loop_
_atom_site_type_symbol
_atom_site_label
_atom_site_fract_x
_atom_site_fract_y
_atom_site_fract_z
_atom_site_U_iso_or_equiv
_atom_site_adp_type
_atom_site_calc_flag
_atom_site_occupancy
_atom_site_disorder_assembly
_atom_site_disorder_group
I I1 0.22187(2) 1.06411(2) 0.72486(2) 0.01787(5) Uani d 1 . .
F F1 -0.17435(16) 1.58998(14) 0.64783(13) 0.0235(3) Uani d 1 . .
N N1 0.4842(2) 0.8055(2) 0.84647(19) 0.0209(4) Uani d 1 . .
C C1 0.5097(3) 0.6930(2) 0.8286(2) 0.0203(5) Uani d 1 . .
H H1 0.447273 0.701909 0.767267 0.024 Uiso calc 1 . .
I I2 0.12511(2) 1.35300(2) 0.81081(2) 0.01766(5) Uani d 1 . .
F F2 -0.36196(17) 1.60429(15) 0.49033(14) 0.0305(3) Uani d 1 . .
N N2 0.6888(2) 0.6694(2) 1.00246(19) 0.0210(4) Uani d 1 . .
C C2 0.5751(3) 0.7878(2) 0.9331(2) 0.0214(5) Uani d 1 . .
H H2 0.557100 0.867299 0.946777 0.026 Uiso calc 1 . .
F F3 -0.29595(17) 1.38803(16) 0.43050(13) 0.0287(3) Uani d 1 . .
N N3 0.7907(2) -0.0955(2) 0.72789(19) 0.0208(4) Uani d 1 . .
C C3 0.7120(3) 0.5580(2) 0.9832(2) 0.0210(5) Uani d 1 . .
H H3 0.792126 0.471780 1.031013 0.025 Uiso calc 1 . .
F F4 -0.04156(16) 1.15776(15) 0.53062(13) 0.0241(3) Uani d 1 . .
C C4 0.6238(3) 0.5630(2) 0.8961(2) 0.0176(4) Uani d 1 . .
C C5 0.6472(3) 0.4423(2) 0.8780(2) 0.0199(5) Uani d 1 . .
C C6 0.6648(3) 0.3425(2) 0.8616(2) 0.0190(4) Uani d 1 . .
C C7 0.6900(3) 0.2267(2) 0.8354(2) 0.0177(4) Uani d 1 . .
C C8 0.8143(3) 0.1001(2) 0.8922(2) 0.0195(5) Uani d 1 . .
H H8 0.877407 0.087326 0.955221 0.023 Uiso calc 1 . .
C C9 0.8473(3) -0.0068(2) 0.8584(2) 0.0188(4) Uani d 1 . .
H H9 0.932124 -0.091979 0.898632 0.023 Uiso calc 1 . .
C C10 0.7563(3) 0.0091(2) 0.7647(2) 0.0177(4) Uani d 1 . .
C C11 0.6279(3) 0.1343(2) 0.7116(2) 0.0191(4) Uani d 1 . .
H H11 0.562314 0.146221 0.650616 0.023 Uiso calc 1 . .
C C12 0.5955(3) 0.2405(2) 0.7466(2) 0.0194(5) Uani d 1 . .
H H12 0.507748 0.323902 0.709723 0.023 Uiso calc 1 . .
C C13 0.9382(3) -0.2114(3) 0.7686(3) 0.0268(5) Uani d 1 . .
H H13A 1.021750 -0.173646 0.737547 0.040 Uiso calc 1 . .
H H13B 0.945387 -0.276590 0.735105 0.040 Uiso calc 1 . .
H H13C 0.946771 -0.262087 0.860418 0.040 Uiso calc 1 . .
C C14 0.7166(3) -0.0627(3) 0.6131(2) 0.0260(5) Uani d 1 . .
H H14A 0.604916 -0.034084 0.621028 0.039 Uiso calc 1 . .
H H14B 0.753706 -0.146515 0.598864 0.039 Uiso calc 1 . .
H H14C 0.741468 0.014673 0.542111 0.039 Uiso calc 1 . .
C C15 0.0283(2) 1.2500(2) 0.6468(2) 0.0164(4) Uani d 1 . .
C C16 -0.0068(3) 1.3611(2) 0.6781(2) 0.0165(4) Uani d 1 . .
C C17 -0.1368(3) 1.4791(2) 0.6224(2) 0.0177(4) Uani d 1 . .
C C18 -0.2346(3) 1.4895(2) 0.5400(2) 0.0206(5) Uani d 1 . .
C C19 -0.2006(3) 1.3799(3) 0.5095(2) 0.0209(5) Uani d 1 . .
C C20 -0.0697(3) 1.2625(2) 0.5627(2) 0.0189(4) Uani d 1 . .

loop_
_atom_site_aniso_label
_atom_site_aniso_U_11
_atom_site_aniso_U_22
_atom_site_aniso_U_33
_atom_site_aniso_U_12
_atom_site_aniso_U_13
_atom_site_aniso_U_23
I1 0.01696(8) 0.01741(8) 0.01916(8) -0.00427(6) 0.00035(5) -0.00947(6)
F1 0.0265(7) 0.0156(6) 0.0248(7) -0.0044(6) 0.0007(6) -0.0086(6)
N1 0.0224(10) 0.0165(9) 0.0227(10) -0.0055(8) 0.0008(8) -0.0089(8)
C1 0.0224(12) 0.0218(11) 0.0188(11) -0.0079(9) -0.0012(9) -0.0102(9)
I2 0.02004(8) 0.01798(8) 0.01638(8) -0.00698(6) -0.00079(5) -0.00828(6)
F2 0.0247(8) 0.0243(7) 0.0300(8) 0.0004(6) -0.0102(6) -0.0065(6)
N2 0.0235(10) 0.0218(10) 0.0218(10) -0.0096(8) 0.0008(8) -0.0118(8)
C2 0.0241(12) 0.0192(11) 0.0261(12) -0.0104(10) 0.0060(10) -0.0134(10)
F3 0.0273(8) 0.0361(8) 0.0236(7) -0.0131(7) -0.0075(6) -0.0105(6)
N3 0.0242(10) 0.0177(9) 0.0206(10) -0.0050(8) -0.0006(8) -0.0101(8)
C3 0.0199(11) 0.0191(11) 0.0221(11) -0.0046(9) -0.0008(9) -0.0092(9)
F4 0.0252(7) 0.0291(8) 0.0262(7) -0.0099(6) 0.0007(6) -0.0184(6)
C4 0.0196(11) 0.0186(11) 0.0182(11) -0.0084(9) 0.0054(9) -0.0111(9)
C5 0.0193(11) 0.0208(11) 0.0205(11) -0.0064(9) 0.0031(9) -0.0112(9)
C6 0.0187(11) 0.0212(11) 0.0157(10) -0.0075(9) 0.0027(8) -0.0075(9)
C7 0.0186(11) 0.0183(11) 0.0176(11) -0.0074(9) 0.0051(9) -0.0097(9)
C8 0.0206(11) 0.0208(11) 0.0174(11) -0.0084(9) -0.0017(9) -0.0075(9)
C9 0.0174(11) 0.0145(10) 0.0201(11) -0.0027(9) -0.0009(9) -0.0061(9)
C10 0.0199(11) 0.0164(10) 0.0176(10) -0.0089(9) 0.0042(9) -0.0073(9)
C11 0.0189(11) 0.0195(11) 0.0189(11) -0.0057(9) -0.0034(9) -0.0085(9)
C12 0.0178(11) 0.0155(10) 0.0213(11) -0.0032(9) -0.0009(9) -0.0071(9)
C13 0.0258(13) 0.0221(12) 0.0339(14) -0.0051(10) 0.0025(11) -0.0166(11)
C14 0.0324(14) 0.0258(13) 0.0252(12) -0.0102(11) 0.0016(10) -0.0159(11)
C15 0.0163(10) 0.0170(10) 0.0141(10) -0.0053(8) 0.0009(8) -0.0060(8)
C16 0.0177(11) 0.0180(11) 0.0140(10) -0.0086(9) 0.0005(8) -0.0056(9)
C17 0.0188(11) 0.0150(10) 0.0162(10) -0.0063(9) 0.0030(8) -0.0049(9)
C18 0.0174(11) 0.0178(11) 0.0169(11) -0.0031(9) -0.0024(9) -0.0019(9)
C19 0.0204(11) 0.0275(12) 0.0148(10) -0.0126(10) -0.0013(9) -0.0059(9)
C20 0.0205(11) 0.0238(11) 0.0164(10) -0.0119(9) 0.0045(9) -0.0101(9)

loop_
_atom_type_symbol
_atom_type_description
_atom_type_scat_dispersion_real
_atom_type_scat_dispersion_imag
_atom_type_scat_source
C C 0.0033 0.0016 'International Tables Vol C Tables 4.2.6.8 and 6.1.1.4'
H H 0.0000 0.0000 'International Tables Vol C Tables 4.2.6.8 and 6.1.1.4'
N N 0.0061 0.0033 'International Tables Vol C Tables 4.2.6.8 and 6.1.1.4'
F F 0.0171 0.0103 'International Tables Vol C Tables 4.2.6.8 and 6.1.1.4'
I I -0.4742 1.8119 'International Tables Vol C Tables 4.2.6.8 and 6.1.1.4'

loop_
_geom_angle_atom_site_label_1
_geom_angle_atom_site_label_2
_geom_angle_atom_site_label_3
_geom_angle_site_symmetry_1
_geom_angle_site_symmetry_3
_geom_angle
_geom_angle_publ_flag
C2 N1 C1 . . 116.3(2) ?
N1 C1 C4 . . 122.8(2) ?
N1 C1 H1 . . 118.6 ?
C4 C1 H1 . . 118.6 ?
C2 N2 C3 . . 116.3(2) ?
N1 C2 N2 . . 126.4(2) ?
N1 C2 H2 . . 116.8 ?
N2 C2 H2 . . 116.8 ?
C10 N3 C13 . . 119.2(2) ?
C10 N3 C14 . . 119.05(19) ?
C13 N3 C14 . . 116.9(2) ?
N2 C3 C4 . . 122.7(2) ?
N2 C3 H3 . . 118.7 ?
C4 C3 H3 . . 118.7 ?
C1 C4 C3 . . 115.5(2) ?
C1 C4 C5 . . 122.1(2) ?
C3 C4 C5 . . 122.4(2) ?
C6 C5 C4 . . 179.0(3) ?
C5 C6 C7 . . 176.7(2) ?
C12 C7 C8 . . 118.2(2) ?
C12 C7 C6 . . 120.5(2) ?
C8 C7 C6 . . 121.2(2) ?
C9 C8 C7 . . 121.3(2) ?
C9 C8 H8 . . 119.4 ?
C7 C8 H8 . . 119.4 ?
C8 C9 C10 . . 120.8(2) ?
C8 C9 H9 . . 119.6 ?
C10 C9 H9 . . 119.6 ?
N3 C10 C11 . . 121.1(2) ?
N3 C10 C9 . . 121.2(2) ?
C11 C10 C9 . . 117.7(2) ?
C12 C11 C10 . . 121.1(2) ?
C12 C11 H11 . . 119.5 ?
C10 C11 H11 . . 119.5 ?
C11 C12 C7 . . 121.0(2) ?
C11 C12 H12 . . 119.5 ?
C7 C12 H12 . . 119.5 ?
N3 C13 H13A . . 109.5 ?
N3 C13 H13B . . 109.5 ?
H13A C13 H13B . . 109.5 ?
N3 C13 H13C . . 109.5 ?
H13A C13 H13C . . 109.5 ?
H13B C13 H13C . . 109.5 ?
N3 C14 H14A . . 109.5 ?
N3 C14 H14B . . 109.5 ?
H14A C14 H14B . . 109.5 ?
N3 C14 H14C . . 109.5 ?
H14A C14 H14C . . 109.5 ?
H14B C14 H14C . . 109.5 ?
C20 C15 C16 . . 118.7(2) ?
C20 C15 I1 . . 118.66(17) ?
C16 C15 I1 . . 122.63(16) ?
C17 C16 C15 . . 118.5(2) ?
C17 C16 I2 . . 118.46(16) ?
C15 C16 I2 . . 122.97(16) ?
F1 C17 C18 . . 116.9(2) ?
F1 C17 C16 . . 120.9(2) ?
C18 C17 C16 . . 122.2(2) ?
F2 C18 C17 . . 120.4(2) ?
F2 C18 C19 . . 120.3(2) ?
C17 C18 C19 . . 119.2(2) ?
F3 C19 C20 . . 120.9(2) ?
F3 C19 C18 . . 119.9(2) ?
C20 C19 C18 . . 119.2(2) ?
F4 C20 C19 . . 117.1(2) ?
F4 C20 C15 . . 120.8(2) ?
C19 C20 C15 . . 122.0(2) ?

loop_
_geom_bond_atom_site_label_1
_geom_bond_atom_site_label_2
_geom_bond_site_symmetry_2
_geom_bond_distance
_geom_bond_publ_flag
I1 C15 . 2.102(2) ?
F1 C17 . 1.354(3) ?
N1 C2 . 1.331(3) ?
N1 C1 . 1.333(3) ?
C1 C4 . 1.392(3) ?
C1 H1 . 0.9500 ?
I2 C16 . 2.100(2) ?
F2 C18 . 1.341(3) ?
N2 C2 . 1.333(3) ?
N2 C3 . 1.335(3) ?
C2 H2 . 0.9500 ?
F3 C19 . 1.342(3) ?
N3 C10 . 1.381(3) ?
N3 C13 . 1.456(3) ?
N3 C14 . 1.457(3) ?
C3 C4 . 1.392(3) ?
C3 H3 . 0.9500 ?
F4 C20 . 1.352(3) ?
C4 C5 . 1.431(3) ?
C5 C6 . 1.197(3) ?
C6 C7 . 1.432(3) ?
C7 C12 . 1.397(3) ?
C7 C8 . 1.399(3) ?
C8 C9 . 1.383(3) ?
C8 H8 . 0.9500 ?
C9 C10 . 1.410(3) ?
C9 H9 . 0.9500 ?
C10 C11 . 1.406(3) ?
C11 C12 . 1.386(3) ?
C11 H11 . 0.9500 ?
C12 H12 . 0.9500 ?
C13 H13A . 0.9800 ?
C13 H13B . 0.9800 ?
C13 H13C . 0.9800 ?
C14 H14A . 0.9800 ?
C14 H14B . 0.9800 ?
C14 H14C . 0.9800 ?
C15 C20 . 1.383(3) ?
C15 C16 . 1.405(3) ?
C16 C17 . 1.381(3) ?
C17 C18 . 1.377(3) ?
C18 C19 . 1.382(3) ?
C19 C20 . 1.379(3) ?

loop_
_geom_hbond_atom_site_label_D
_geom_hbond_atom_site_label_H
_geom_hbond_atom_site_label_A
_geom_hbond_site_symmetry_A
_geom_hbond_distance_DH
_geom_hbond_distance_HA
_geom_hbond_distance_DA
_geom_hbond_angle_DHA
_geom_hbond_publ_flag
C11 H11 F2 2_576 0.95 2.63 3.220(3) 121.0 yes
C14 H14B F1 1_635 0.98 2.61 3.541(3) 158.6 yes

_cod_database_fobs_code 2022095
